data_4326857
loop_
_publ_author_name
'Grigory Andreev'
'Nina Budantseva'
'Aleksander Fedoseev'
'Philippe Moisy'

_publ_section_title
;
 Polymeric Structure of Oxalato-Bridged Complexes of Tetravalent Actinides
 Th, U, Np and Pu
;
_journal_name_full 'Inorganic Chemistry'
_journal_page_first 11481
_journal_page_last 11486
_journal_paper_doi 10.1021/ic201313g
_journal_volume 50
_journal_year 2011
_chemical_formula_sum 'C12 H28 N12 O18 U'
_chemical_formula_weight 866.49
_chemical_name_systematic
; 
 ? 
;
_space_group_IT_number 15
_symmetry_space_group_name_Hall '-C 2yc'
_symmetry_space_group_name_H-M 'C 1 2/c 1'
_atom_sites_solution_hydrogens geom
_atom_sites_solution_primary direct
_atom_sites_solution_secondary difmap
_audit_creation_method SHELXL-97
_cell_angle_alpha 90.00
_cell_angle_beta 117.8110(10)
_cell_angle_gamma 90.00
_cell_formula_units_Z 4
_cell_length_a 19.6703(4)
_cell_length_b 11.9387(2)
_cell_length_c 12.8072(2)
_cell_measurement_temperature 100(2)
_cell_volume 2660.21(9)
_computing_structure_refinement 'SHELXL-97 (Sheldrick, 1997)'
_computing_structure_solution 'SHELXS-97 (Sheldrick, 1990)'
_diffrn_ambient_temperature 100(2)
_diffrn_measured_fraction_theta_full 1.000
_diffrn_measured_fraction_theta_max 1.000
_diffrn_radiation_monochromator graphite
_diffrn_radiation_source 'fine-focus sealed tube'
_diffrn_radiation_type MoK\a
_diffrn_radiation_wavelength 0.71073
_diffrn_reflns_av_R_equivalents 0.0275
_diffrn_reflns_av_sigmaI/netI 0.0274
_diffrn_reflns_limit_h_max 31
_diffrn_reflns_limit_h_min -24
_diffrn_reflns_limit_k_max 18
_diffrn_reflns_limit_k_min -19
_diffrn_reflns_limit_l_max 18
_diffrn_reflns_limit_l_min -20
_diffrn_reflns_number 24712
_diffrn_reflns_theta_full 35.00
_diffrn_reflns_theta_max 35.00
_diffrn_reflns_theta_min 2.07
_exptl_absorpt_coefficient_mu 6.206
_exptl_absorpt_correction_T_max 0.880
_exptl_absorpt_correction_T_min 0.650
_exptl_absorpt_correction_type numerical
_exptl_crystal_density_diffrn 2.164
_exptl_crystal_F_000 1680
_exptl_crystal_size_max 0.065
_exptl_crystal_size_mid 0.055
_exptl_crystal_size_min 0.050
_refine_diff_density_max 2.635
_refine_diff_density_min -7.742
_refine_diff_density_rms 0.179
_refine_ls_extinction_method none
_refine_ls_goodness_of_fit_ref 1.213
_refine_ls_hydrogen_treatment mixed
_refine_ls_matrix_type full
_refine_ls_number_parameters 237
_refine_ls_number_reflns 5874
_refine_ls_number_restraints 14
_refine_ls_restrained_S_all 1.212
_refine_ls_R_factor_all 0.0568
_refine_ls_R_factor_gt 0.0345
_refine_ls_shift/su_max 0.001
_refine_ls_shift/su_mean 0.000
_refine_ls_structure_factor_coef Fsqd
_refine_ls_weighting_details 'calc w=1/[\s^2^(Fo^2^)+(0.0190P)^2^+19.0000P] where P=(Fo^2^+2Fc^2^)/3'
_refine_ls_weighting_scheme calc
_refine_ls_wR_factor_gt 0.0697
_refine_ls_wR_factor_ref 0.0811
_reflns_number_gt 4561
_reflns_number_total 5874
_reflns_threshold_expression >2sigma(I)
_cod_data_source_file ic201313g_si_001_2.cif
_cod_data_source_block u
_cod_original_cell_volume 2660.21(8)
_cod_database_code 4326857

loop_
_symmetry_equiv_pos_as_xyz
'x, y, z'
'-x, y, -z+1/2'
'x+1/2, y+1/2, z'
'-x+1/2, y+1/2, -z+1/2'
'-x, -y, -z'
'x, -y, z-1/2'
'-x+1/2, -y+1/2, -z'
'x+1/2, -y+1/2, z-1/2'

loop_
_atom_site_label
_atom_site_type_symbol
_atom_site_fract_x
_atom_site_fract_y
_atom_site_fract_z
_atom_site_U_iso_or_equiv
_atom_site_adp_type
_atom_site_occupancy
_atom_site_symmetry_multiplicity
_atom_site_calc_flag
_atom_site_refinement_flags
U1 U 0.5000 0.948351(13) 0.7500 0.02708(6) Uani 1 2 d S
O1 O 0.46569(14) 0.7820(2) 0.8208(2) 0.0237(5) Uani 1 1 d .
O2 O 0.38118(16) 0.6443(3) 0.7865(3) 0.0386(7) Uani 1 1 d .
O3 O 0.26792(17) 0.7921(3) 0.6416(2) 0.0425(8) Uani 1 1 d .
O4 O 0.36311(18) 0.9050(2) 0.6568(2) 0.0369(7) Uani 1 1 d .
O5 O 0.4339(2) 1.1169(2) 0.6537(2) 0.0384(8) Uani 1 1 d .
O6 O 0.4339(3) 1.3026(3) 0.6415(4) 0.0651(12) Uani 1 1 d .
O7 O 0.4324(2) 1.0330(2) 0.8562(2) 0.0367(7) Uani 1 1 d .
O8 O 0.4338(2) 1.0733(2) 1.0282(2) 0.0387(8) Uani 1 1 d .
O9 O 0.2978(2) 1.1662(4) 0.7000(4) 0.0722(15) Uani 1 1 d D
H1W H 0.330(4) 1.117(6) 0.739(7) 0.108 Uiso 1 1 d D
H2W H 0.283(5) 1.160(8) 0.752(6) 0.108 Uiso 1 1 d D
N1 N 0.39454(17) 0.6696(2) 0.5029(2) 0.0209(5) Uani 1 1 d D
H1 H 0.3484(15) 0.695(4) 0.456(3) 0.031 Uiso 1 1 d D
H1' H 0.4338(19) 0.714(3) 0.543(4) 0.031 Uiso 1 1 d D
N2 N 0.47172(19) 0.5222(3) 0.6077(3) 0.0302(7) Uani 1 1 d D
H2 H 0.511(2) 0.570(4) 0.635(5) 0.045 Uiso 1 1 d D
H2' H 0.475(3) 0.452(2) 0.629(5) 0.045 Uiso 1 1 d D
N3 N 0.3432(2) 0.4936(3) 0.4835(3) 0.0341(8) Uani 1 1 d D
H3 H 0.2988(19) 0.524(5) 0.433(4) 0.051 Uiso 1 1 d D
H3' H 0.350(3) 0.4219(19) 0.499(5) 0.051 Uiso 1 1 d D
N4 N 0.2931(4) 1.1427(5) 0.4295(4) 0.081(2) Uani 1 1 d D
H4 H 0.338(3) 1.132(8) 0.491(5) 0.121 Uiso 1 1 d D
H4' H 0.277(5) 1.212(3) 0.409(8) 0.121 Uiso 1 1 d D
N5 N 0.2668(3) 0.9553(4) 0.3943(3) 0.0572(13) Uani 1 1 d D
H5 H 0.311(2) 0.935(6) 0.454(5) 0.086 Uiso 1 1 d D
H5' H 0.233(3) 0.903(5) 0.356(6) 0.086 Uiso 1 1 d D
N6 N 0.1794(3) 1.0852(5) 0.2762(3) 0.0531(12) Uani 1 1 d D
H6 H 0.167(4) 1.156(2) 0.260(6) 0.080 Uiso 1 1 d D
H6' H 0.147(3) 1.033(5) 0.233(6) 0.080 Uiso 1 1 d D
C1 C 0.3985(2) 0.7392(3) 0.7707(3) 0.0249(7) Uani 1 1 d .
C2 C 0.3363(2) 0.8186(3) 0.6815(3) 0.0297(8) Uani 1 1 d .
C3 C 0.4621(3) 1.2141(3) 0.6910(4) 0.0428(11) Uani 1 1 d .
C4 C 0.4615(3) 1.0309(3) 0.9668(3) 0.0348(10) Uani 1 1 d .
C5 C 0.40354(19) 0.5619(2) 0.5326(3) 0.0198(6) Uani 1 1 d .
C6 C 0.2471(3) 1.0610(5) 0.3678(3) 0.0533(14) Uani 1 1 d .

loop_
_atom_site_aniso_label
_atom_site_aniso_U_11
_atom_site_aniso_U_22
_atom_site_aniso_U_33
_atom_site_aniso_U_23
_atom_site_aniso_U_13
_atom_site_aniso_U_12
U1 0.05225(12) 0.00533(6) 0.00628(6) 0.000 -0.00092(6) 0.000
O1 0.0249(12) 0.0217(11) 0.0186(10) 0.0089(8) 0.0051(9) 0.0072(9)
O2 0.0224(13) 0.0485(18) 0.0360(14) 0.0239(13) 0.0062(11) 0.0006(12)
O3 0.0280(14) 0.064(2) 0.0197(11) -0.0074(13) -0.0024(10) 0.0235(14)
O4 0.0521(18) 0.0197(11) 0.0129(10) -0.0033(8) -0.0066(10) 0.0177(11)
O5 0.064(2) 0.0111(10) 0.0143(10) 0.0039(8) -0.0032(11) 0.0030(11)
O6 0.073(3) 0.0154(13) 0.089(3) 0.0279(16) 0.022(2) 0.0108(15)
O7 0.068(2) 0.0159(11) 0.0070(8) 0.0007(7) 0.0011(10) 0.0110(11)
O8 0.072(2) 0.0165(11) 0.0086(9) 0.0002(7) 0.0025(11) 0.0108(12)
O9 0.038(2) 0.084(3) 0.073(3) 0.062(3) 0.0072(18) -0.0034(19)
N1 0.0245(13) 0.0100(10) 0.0167(11) 0.0004(8) -0.0001(10) -0.0012(9)
N2 0.0266(15) 0.0179(12) 0.0320(15) 0.0095(11) 0.0020(12) 0.0032(11)
N3 0.0298(17) 0.0167(13) 0.0426(18) -0.0043(12) 0.0057(14) -0.0096(12)
N4 0.093(4) 0.057(3) 0.0243(18) -0.0117(19) -0.030(2) 0.028(3)
N5 0.058(3) 0.062(3) 0.0193(15) 0.0090(17) -0.0096(16) -0.004(2)
N6 0.048(2) 0.078(3) 0.0170(14) 0.0188(18) 0.0013(15) 0.002(2)
C1 0.0233(16) 0.0335(17) 0.0143(12) 0.0084(12) 0.0059(11) 0.0111(13)
C2 0.0342(19) 0.0335(18) 0.0101(11) -0.0036(11) 0.0009(12) 0.0210(15)
C3 0.066(3) 0.0106(13) 0.036(2) 0.0069(13) 0.010(2) 0.0034(16)
C4 0.066(3) 0.0099(12) 0.0088(11) 0.0004(9) 0.0007(14) 0.0065(14)
C5 0.0240(14) 0.0119(11) 0.0155(11) 0.0007(9) 0.0025(10) -0.0016(10)
C6 0.058(3) 0.067(3) 0.0113(14) 0.0056(18) -0.0038(16) 0.010(3)

loop_
_atom_type_symbol
_atom_type_description
_atom_type_scat_dispersion_real
_atom_type_scat_dispersion_imag
_atom_type_scat_source
C C 0.0033 0.0016 'International Tables Vol C Tables 4.2.6.8 and 6.1.1.4'
H H 0.0000 0.0000 'International Tables Vol C Tables 4.2.6.8 and 6.1.1.4'
N N 0.0061 0.0033 'International Tables Vol C Tables 4.2.6.8 and 6.1.1.4'
O O 0.0106 0.0060 'International Tables Vol C Tables 4.2.6.8 and 6.1.1.4'
U U -9.6767 9.6646 'International Tables Vol C Tables 4.2.6.8 and 6.1.1.4'

loop_
_geom_angle_atom_site_label_1
_geom_angle_atom_site_label_2
_geom_angle_atom_site_label_3
_geom_angle
_geom_angle_site_symmetry_1
_geom_angle_site_symmetry_3
O5 U1 O5 66.09(13) 2_656 .
O5 U1 O1 134.87(11) 2_656 2_656
O5 U1 O1 132.70(9) . 2_656
O5 U1 O1 132.70(9) 2_656 .
O5 U1 O1 134.87(11) . .
O1 U1 O1 68.76(12) 2_656 .
O5 U1 O4 129.73(10) 2_656 .
O5 U1 O4 73.56(10) . .
O1 U1 O4 94.58(8) 2_656 .
O1 U1 O4 64.50(9) . .
O5 U1 O4 73.56(10) 2_656 2_656
O5 U1 O4 129.73(10) . 2_656
O1 U1 O4 64.50(9) 2_656 2_656
O1 U1 O4 94.58(8) . 2_656
O4 U1 O4 155.46(12) . 2_656
O5 U1 O7 69.19(10) 2_656 2_656
O5 U1 O7 71.43(11) . 2_656
O1 U1 O7 79.41(9) 2_656 2_656
O1 U1 O7 147.89(9) . 2_656
O4 U1 O7 124.21(9) . 2_656
O4 U1 O7 66.95(9) 2_656 2_656
O5 U1 O7 71.43(11) 2_656 .
O5 U1 O7 69.19(10) . .
O1 U1 O7 147.89(9) 2_656 .
O1 U1 O7 79.41(9) . .
O4 U1 O7 66.95(9) . .
O4 U1 O7 124.21(9) 2_656 .
O7 U1 O7 132.61(13) 2_656 .
O5 U1 O8 68.70(9) 2_656 5_677
O5 U1 O8 122.35(9) . 5_677
O1 U1 O8 104.52(8) 2_656 5_677
O1 U1 O8 65.17(9) . 5_677
O4 U1 O8 113.66(11) . 5_677
O4 U1 O8 63.59(11) 2_656 5_677
O7 U1 O8 121.59(10) 2_656 5_677
O7 U1 O8 63.81(9) . 5_677
O5 U1 O8 122.35(9) 2_656 6_575
O5 U1 O8 68.70(9) . 6_575
O1 U1 O8 65.17(9) 2_656 6_575
O1 U1 O8 104.52(8) . 6_575
O4 U1 O8 63.59(11) . 6_575
O4 U1 O8 113.66(11) 2_656 6_575
O7 U1 O8 63.81(9) 2_656 6_575
O7 U1 O8 121.59(10) . 6_575
O8 U1 O8 168.23(11) 5_677 6_575
C1 O1 U1 123.2(2) . .
C2 O4 U1 123.1(2) . .
C3 O5 U1 122.2(3) . .
C4 O7 U1 121.6(3) . .
C4 O8 U1 121.1(2) . 5_677
H1W O9 H2W 85(7) . .
C5 N1 H1 119(3) . .
C5 N1 H1' 117(3) . .
H1 N1 H1' 123(4) . .
C5 N2 H2 117(4) . .
C5 N2 H2' 118(4) . .
H2 N2 H2' 124(5) . .
C5 N3 H3 117(4) . .
C5 N3 H3' 119(4) . .
H3 N3 H3' 124(5) . .
C6 N4 H4 124(6) . .
C6 N4 H4' 117(6) . .
H4 N4 H4' 119(8) . .
C6 N5 H5 123(5) . .
C6 N5 H5' 119(5) . .
H5 N5 H5' 118(7) . .
C6 N6 H6 118(5) . .
C6 N6 H6' 122(5) . .
H6 N6 H6' 120(7) . .
O2 C1 O1 126.1(3) . .
O2 C1 C2 120.2(3) . .
O1 C1 C2 113.7(3) . .
O3 C2 O4 127.3(3) . .
O3 C2 C1 118.7(4) . .
O4 C2 C1 114.0(3) . .
O6 C3 O5 125.3(4) . .
O6 C3 C3 120.1(3) . 2_656
O5 C3 C3 114.6(2) . 2_656
O8 C4 O7 126.6(4) . .
O8 C4 C4 116.9(3) . 5_677
O7 C4 C4 116.5(5) . 5_677
N2 C5 N1 120.6(3) . .
N2 C5 N3 120.2(3) . .
N1 C5 N3 119.2(3) . .
N4 C6 N5 121.3(4) . .
N4 C6 N6 119.6(5) . .
N5 C6 N6 119.2(5) . .

loop_
_geom_bond_atom_site_label_1
_geom_bond_atom_site_label_2
_geom_bond_distance
_geom_bond_site_symmetry_2
U1 O5 2.401(2) 2_656
U1 O5 2.401(2) .
U1 O1 2.407(2) 2_656
U1 O1 2.407(2) .
U1 O4 2.438(3) .
U1 O4 2.438(3) 2_656
U1 O7 2.515(3) 2_656
U1 O7 2.515(3) .
U1 O8 2.525(2) 5_677
U1 O8 2.525(2) 6_575
O1 C1 1.276(5) .
O2 C1 1.227(5) .
O3 C2 1.236(5) .
O4 C2 1.264(5) .
O5 C3 1.278(5) .
O6 C3 1.224(4) .
O7 C4 1.257(4) .
O8 C4 1.254(5) .
O8 U1 2.525(2) 5_677
O9 H1W 0.84(2) .
O9 H2W 0.84(2) .
N1 C5 1.330(4) .
N1 H1 0.877(19) .
N1 H1' 0.876(19) .
N2 C5 1.321(4) .
N2 H2 0.888(19) .
N2 H2' 0.879(19) .
N3 C5 1.331(4) .
N3 H3 0.883(19) .
N3 H3' 0.876(19) .
N4 C6 1.315(8) .
N4 H4 0.88(2) .
N4 H4' 0.88(2) .
N5 C6 1.316(7) .
N5 H5 0.88(2) .
N5 H5' 0.88(2) .
N6 C6 1.333(6) .
N6 H6 0.88(2) .
N6 H6' 0.88(2) .
C1 C2 1.548(4) .
C3 C3 1.552(9) 2_656
C4 C4 1.537(8) 5_677

loop_
_geom_hbond_atom_site_label_D
_geom_hbond_atom_site_label_H
_geom_hbond_atom_site_label_A
_geom_hbond_distance_DH
_geom_hbond_distance_HA
_geom_hbond_distance_DA
_geom_hbond_angle_DHA
_geom_hbond_site_symmetry_A
N1 H1' O1 0.876(19) 2.10(2) 2.944(3) 163(4) 2_656
N1 H1' O8 0.876(19) 2.55(4) 3.144(4) 126(4) 6_575
N1 H1 O3 0.877(19) 2.04(2) 2.886(4) 162(4) 7_566
N2 H2 O2 0.888(19) 2.08(2) 2.945(4) 166(5) 2_656
N2 H2 O1 0.888(19) 2.59(4) 3.305(4) 138(4) 2_656
N2 H2' O6 0.879(19) 1.99(3) 2.813(5) 155(5) 1_545
N3 H3 O3 0.883(19) 2.51(4) 3.260(5) 143(5) 7_566
N3 H3' O6 0.876(19) 2.29(4) 3.017(5) 140(5) 1_545
N4 H4 O5 0.88(2) 2.06(3) 2.931(5) 169(9) .
N4 H4' O9 0.88(2) 2.07(4) 2.896(6) 155(8) 7_576
N5 H5 O8 0.88(2) 2.15(4) 2.931(6) 148(7) 6_575
N5 H5 O4 0.88(2) 2.33(5) 3.051(4) 139(7) .
N5 H5' O2 0.88(2) 2.20(4) 2.993(5) 149(7) 7_566
N5 H5' O3 0.88(2) 2.33(6) 3.019(6) 136(7) 7_566
N6 H6 O9 0.88(2) 2.22(4) 2.997(8) 148(7) 7_576
N6 H6' O2 0.88(2) 2.17(4) 2.945(7) 147(7) 7_566
O9 H1W O7 0.84(2) 2.12(3) 2.932(5) 164(9) .
O9 H1W O5 0.84(2) 2.73(9) 3.058(7) 105(7) .
O9 H2W N5 0.84(2) 2.43(6) 3.175(7) 149(9) 6_576
O9 H2W O3 0.84(2) 2.58(7) 3.239(7) 137(9) 4_556
